data_4348027
loop_
_publ_author_name
'Zhang, Jie'
'Li, Zijian'
'Gong, Wei'
'Han, Xing'
'Liu, Yan'
'Cui, Yong'

_publ_section_title
;
 Chiral DHIP-Based Metal-Organic Frameworks for Enantioselective
 Recognition and Separation.
;
_journal_issue 15
_journal_name_full 'Inorganic chemistry'
_journal_page_first 7229
_journal_page_last 7232
_journal_paper_doi 10.1021/acs.inorgchem.6b00894
_journal_volume 55
_journal_year 2016
_chemical_absolute_configuration rmad
_chemical_formula_moiety 'C70 H48 N8 O12 Zn3'
_chemical_formula_sum 'C70 H48 N8 O12 Zn3'
_chemical_formula_weight 1389.27
_space_group_crystal_system monoclinic
_space_group_IT_number 5
_space_group_name_Hall 'C 2y'
_space_group_name_H-M_alt 'C 1 2 1'
_atom_sites_solution_hydrogens geom
_audit_creation_date 2014-10-28
_audit_creation_method
;
Olex2 1.2
(compiled 2014.08.28 svn.r2986 for OlexSys, GUI svn.r4874)
;
_cell_angle_alpha 90
_cell_angle_beta 108.856(2)
_cell_angle_gamma 90
_cell_formula_units_Z 4
_cell_length_a 21.719(3)
_cell_length_b 19.469(2)
_cell_length_c 20.835(2)
_cell_measurement_temperature 298(2)
_cell_volume 8337.2(16)
_computing_molecular_graphics 'Olex2 (Dolomanov et al., 2009)'
_computing_publication_material 'Olex2 (Dolomanov et al., 2009)'
_computing_structure_refinement 'ShelXL (Sheldrick, 2008)'
_diffrn_ambient_temperature 298.15
_diffrn_measured_fraction_theta_full 0.999
_diffrn_measured_fraction_theta_max 0.993
_diffrn_radiation_type MoK\a
_diffrn_radiation_wavelength 0.71073
_diffrn_reflns_av_R_equivalents 0.0856
_diffrn_reflns_av_unetI/netI 0.0760
_diffrn_reflns_Laue_measured_fraction_full 0.999
_diffrn_reflns_Laue_measured_fraction_max 0.993
_diffrn_reflns_limit_h_max 28
_diffrn_reflns_limit_h_min -28
_diffrn_reflns_limit_k_max 25
_diffrn_reflns_limit_k_min -25
_diffrn_reflns_limit_l_max 27
_diffrn_reflns_limit_l_min -27
_diffrn_reflns_number 107863
_diffrn_reflns_point_group_measured_fraction_full 0.998
_diffrn_reflns_point_group_measured_fraction_max 0.991
_diffrn_reflns_theta_full 25.242
_diffrn_reflns_theta_max 27.571
_diffrn_reflns_theta_min 1.575
_exptl_absorpt_coefficient_mu 0.910
_exptl_crystal_colour yellow
_exptl_crystal_density_diffrn 1.107
_exptl_crystal_description block
_exptl_crystal_F_000 2840
_exptl_crystal_size_max 0.4
_exptl_crystal_size_mid 0.32
_exptl_crystal_size_min 0.23
_refine_diff_density_max 0.477
_refine_diff_density_min -0.308
_refine_diff_density_rms 0.052
_refine_ls_abs_structure_details
;
 Flack x determined using 4024 quotients [(I+)-(I-)]/[(I+)+(I-)]
 (Parsons, Flack and Wagner, Acta Cryst. B69 (2013) 249-259).
;
_refine_ls_abs_structure_Flack 0.052(7)
_refine_ls_extinction_method none
_refine_ls_goodness_of_fit_ref 0.953
_refine_ls_hydrogen_treatment constr
_refine_ls_matrix_type full
_refine_ls_number_parameters 814
_refine_ls_number_reflns 19100
_refine_ls_number_restraints 69
_refine_ls_restrained_S_all 0.963
_refine_ls_R_factor_all 0.1076
_refine_ls_R_factor_gt 0.0524
_refine_ls_shift/su_max 0.025
_refine_ls_shift/su_mean 0.001
_refine_ls_structure_factor_coef Fsqd
_refine_ls_weighting_details 'w=1/[\s^2^(Fo^2^)+(0.0814P)^2^] where P=(Fo^2^+2Fc^2^)/3'
_refine_ls_weighting_scheme calc
_refine_ls_wR_factor_gt 0.1264
_refine_ls_wR_factor_ref 0.1512
_reflns_Friedel_coverage 0.939
_reflns_Friedel_fraction_full 0.998
_reflns_Friedel_fraction_max 0.990
_reflns_number_gt 10707
_reflns_number_total 19100
_reflns_threshold_expression 'I > 2\s(I)'
_cod_data_source_file ic6b00894_si_002.cif
_cod_data_source_block a_sq
_cod_original_cell_volume 8337.1(17)
_cod_database_code 4348027
_shelxl_version_number 2014/6
_shelx_space_group_comment
;
The symmetry employed for this shelxl refinement is uniquely defined
by the following loop, which should always be used as a source of
symmetry information in preference to the above space-group names.
They are only intended as comments.
;
_olex2_refinement_description
;
1. Fixed Uiso
 At 1.2 times of:
  All C(H) groups, All C(H,H) groups
2. Rigid bond restraints
 C62, O8
 with sigma for 1-2 distances of 0.01 and sigma for 1-3 distances of 0.01
 C23, C19
 with sigma for 1-2 distances of 0.01 and sigma for 1-3 distances of 0.01
3. Uiso/Uaniso restraints and constraints
O10 \\sim C70: within 1.7A with sigma of 0.01 and sigma for terminal atoms of
0.08
C63 \\sim O12: within 1.7A with sigma of 0.01 and sigma for terminal atoms of
0.08
C65 \\sim C64: within 1.7A with sigma of 0.01 and sigma for terminal atoms of
0.08
C28 \\sim N5: within 1.7A with sigma of 0.01 and sigma for terminal atoms of
0.08
C27 \\sim C26: within 1.7A with sigma of 0.01 and sigma for terminal atoms of
0.08
C62 \\sim O8: within 1.7A with sigma of 0.01 and sigma for terminal atoms of
0.08
C20 \\sim C19: within 1.7A with sigma of 0.01 and sigma for terminal atoms of
0.08
C21 \\sim N4: within 1.7A with sigma of 0.01 and sigma for terminal atoms of
0.08
C23 \\sim C19: within 1.7A with sigma of 0.01 and sigma for terminal atoms of
0.08
C23 \\sim C22: within 1.7A with sigma of 0.01 and sigma for terminal atoms of
0.08
C28 \\sim N5: within 1.7A with sigma of 0.01 and sigma for terminal atoms of
0.08
C28 \\sim C27: within 1.7A with sigma of 0.01 and sigma for terminal atoms of
0.08
Zn3 \\sim O7: within 1.7A with sigma of 0.01 and sigma for terminal atoms of
0.08
Zn3 \\sim O5: within 1.7A with sigma of 0.01 and sigma for terminal atoms of
0.08
4.a Ternary CH refined with riding coordinates:
 C35(H35), C12(H12)
4.b Secondary CH2 refined with riding coordinates:
 C34(H34A,H34B), C13(H13A,H13B)
4.c Aromatic/amide H refined with riding coordinates:
 C18(H18), C53(H53), C4(H4), C15(H15), C30(H30), C41(H41), C11(H11), C52(H52),
 C37(H37), C50(H50), C10(H10), C7(H7), C33(H33), C16(H16), C8(H8), C49(H49),
 C2(H2), C66(H66), C65(H65), C57(H57), C31(H31), C61(H61), C58(H58), C60(H60),
 C23(H23), C22(H22), C21(H21), C20(H20), C28(H28), C24(H24), C25(H25), C27(H27),
  C40(H40), C38(H38), C44(H44), C45(H45), C5(H5), C43(H43), C46(H46), C1(H1),
 C68(H68), C69(H69)
4.d Fitted hexagon refined as free rotating group:
 C23(C22,N4,C21,C20,C19), C28(N5,C24,C25,C26,C27)
;
_olex2_submission_special_instructions 'No special instructions were received'

loop_
_space_group_symop_operation_xyz
'x, y, z'
'-x, y, -z'
'x+1/2, y+1/2, z'
'-x+1/2, y+1/2, -z'

loop_
_atom_site_label
_atom_site_type_symbol
_atom_site_fract_x
_atom_site_fract_y
_atom_site_fract_z
_atom_site_U_iso_or_equiv
_atom_site_adp_type
_atom_site_occupancy
_atom_site_site_symmetry_order
_atom_site_calc_flag
_atom_site_refinement_flags_posn
_atom_site_refinement_flags_adp
Zn1 Zn -1.26284(3) -0.27399(4) -0.28970(3) 0.05797(19) Uani 1 1 d . .
Zn2 Zn -1.27213(3) -0.77243(5) -0.06535(4) 0.0626(2) Uani 1 1 d . .
Zn3 Zn -0.74191(4) -0.19663(5) -0.37518(4) 0.0709(3) Uani 1 1 d . .
O11 O -1.34224(19) -0.2610(3) -0.3673(2) 0.0758(14) Uani 1 1 d . .
C54 C -1.2291(5) -0.6624(5) -0.1119(4) 0.082(2) Uani 1 1 d . .
N7 N -1.2076(2) -0.8025(3) 0.0230(3) 0.0598(13) Uani 1 1 d . .
N2 N -1.2023(2) -0.2359(3) -0.3361(3) 0.0589(13) Uani 1 1 d . .
N6 N -1.1267(3) -0.8123(3) 0.1217(3) 0.0643(14) Uani 1 1 d . .
C32 C -1.1518(3) -0.7795(4) 0.0614(3) 0.0628(16) Uani 1 1 d . .
N3 N -1.1213(2) -0.2011(4) -0.3742(3) 0.0704(15) Uani 1 1 d . .
O1 O -1.2656(3) -0.3696(3) -0.2652(3) 0.0799(14) Uani 1 1 d . .
C63 C -1.3999(3) -0.2691(5) -0.3678(4) 0.080(2) Uani 1 1 d . .
C3 C -1.2628(4) 0.0565(4) -0.2292(4) 0.0672(19) Uani 1 1 d . .
O4 O -1.1813(3) -0.6997(3) -0.1013(3) 0.1009(17) Uani 1 1 d . .
C64 C -1.4510(3) -0.2705(6) -0.4365(3) 0.089(2) Uani 1 1 d . .
C36 C -1.2294(3) -0.9295(4) 0.0153(3) 0.0604(16) Uani 1 1 d . .
C47 C -1.2133(4) -0.3905(4) -0.2188(4) 0.0672(18) Uani 1 1 d . .
C34 C -1.1713(3) -0.8683(4) 0.1279(4) 0.072(2) Uani 1 1 d . .
H34A H -1.1891 -0.8594 0.1642 0.086 Uiso 1 1 calc R .
H34B H -1.1497 -0.9127 0.1352 0.086 Uiso 1 1 calc R .
C6 C -1.2556(4) -0.0030(4) -0.2724(4) 0.0704(19) Uani 1 1 d . .
C48 C -1.2186(4) -0.4626(4) -0.1937(4) 0.0638(17) Uani 1 1 d . .
C18 C -1.0582(4) -0.1949(5) -0.3738(4) 0.086(2) Uani 1 1 d . .
H18 H -1.0492 -0.1685 -0.4069 0.103 Uiso 1 1 calc R .
C53 C -1.1632(3) -0.4933(4) -0.1494(4) 0.0718(19) Uani 1 1 d . .
H53 H -1.1236 -0.4702 -0.1372 0.086 Uiso 1 1 calc R .
C4 C -1.3159(4) 0.0608(4) -0.2076(4) 0.079(2) Uani 1 1 d . .
H4 H -1.3496 0.0291 -0.2221 0.095 Uiso 1 1 calc R .
C9 C -1.2397(3) -0.1160(4) -0.3483(3) 0.0655(18) Uani 1 1 d . .
C14 C -1.1400(3) -0.2418(4) -0.3279(4) 0.0702(19) Uani 1 1 d . .
C35 C -1.2242(3) -0.8640(4) 0.0573(3) 0.0645(18) Uani 1 1 d . .
H35 H -1.2663 -0.8557 0.0639 0.077 Uiso 1 1 calc R .
O12 O -1.4147(3) -0.2827(6) -0.3177(3) 0.161(4) Uani 1 1 d . .
C15 C -1.0898(3) -0.2778(5) -0.2813(3) 0.0795(19) Uani 1 1 d . .
H15 H -1.0992 -0.3079 -0.2511 0.095 Uiso 1 1 calc R .
C30 C -1.0566(4) -0.7084(6) 0.0959(4) 0.105(3) Uani 1 1 d . .
H30 H -1.0308 -0.6741 0.0867 0.126 Uiso 1 1 calc R .
C41 C -1.1800(4) -0.9486(5) -0.0079(5) 0.090(3) Uani 1 1 d . .
H41 H -1.1423 -0.9222 0.0031 0.108 Uiso 1 1 calc R .
C11 C -1.3093(4) -0.0337(4) -0.3187(4) 0.076(2) Uani 1 1 d . .
H11 H -1.3508 -0.0167 -0.3248 0.091 Uiso 1 1 calc R .
C51 C -1.2260(4) -0.5925(4) -0.1405(4) 0.072(2) Uani 1 1 d . .
C52 C -1.1668(4) -0.5574(4) -0.1236(4) 0.081(2) Uani 1 1 d . .
H52 H -1.1294 -0.5778 -0.0946 0.097 Uiso 1 1 calc R .
C37 C -1.2850(4) -0.9687(4) -0.0009(4) 0.075(2) Uani 1 1 d . .
H37 H -1.3193 -0.9560 0.0142 0.090 Uiso 1 1 calc R .
C50 C -1.2821(4) -0.5622(4) -0.1836(4) 0.083(2) Uani 1 1 d . .
H50 H -1.3220 -0.5844 -0.1939 0.099 Uiso 1 1 calc R .
C10 C -1.3006(3) -0.0906(4) -0.3563(4) 0.0693(19) Uani 1 1 d . .
H10 H -1.3367 -0.1114 -0.3870 0.083 Uiso 1 1 calc R .
C7 C -1.1936(4) -0.0288(5) -0.2654(4) 0.086(2) Uani 1 1 d . .
H7 H -1.1570 -0.0087 -0.2348 0.103 Uiso 1 1 calc R .
C33 C -1.0694(3) -0.7969(4) 0.1682(4) 0.080(2) Uani 1 1 d . .
H33 H -1.0547 -0.8227 0.2078 0.095 Uiso 1 1 calc R .
C16 C -1.0265(3) -0.2692(6) -0.2794(4) 0.092(2) Uani 1 1 d . .
H16 H -0.9934 -0.2921 -0.2465 0.110 Uiso 1 1 calc R .
C8 C -1.1873(4) -0.0830(5) -0.3032(5) 0.095(3) Uani 1 1 d . .
H8 H -1.1457 -0.0989 -0.2985 0.114 Uiso 1 1 calc R .
C29 C -1.0328(3) -0.7444(5) 0.1582(4) 0.083(2) Uani 1 1 d . .
C12 C -1.2302(3) -0.1799(4) -0.3860(3) 0.0661(18) Uani 1 1 d . .
H12 H -1.2718 -0.1945 -0.4185 0.079 Uiso 1 1 calc R .
O2 O -1.1650(3) -0.3550(3) -0.1936(3) 0.1027(18) Uani 1 1 d . .
C17 C -1.0103(4) -0.2257(5) -0.3272(5) 0.093(3) Uani 1 1 d . .
C49 C -1.2771(4) -0.4966(4) -0.2115(4) 0.077(2) Uani 1 1 d . .
H49 H -1.3137 -0.4765 -0.2422 0.093 Uiso 1 1 calc R .
C13 C -1.1792(3) -0.1698(4) -0.4224(3) 0.075(2) Uani 1 1 d . .
H13A H -1.1918 -0.1932 -0.4658 0.090 Uiso 1 1 calc R .
H13B H -1.1723 -0.1214 -0.4293 0.090 Uiso 1 1 calc R .
C2 C -1.2153(4) 0.1064(4) -0.2072(5) 0.086(2) Uani 1 1 d . .
H2 H -1.1798 0.1073 -0.2228 0.103 Uiso 1 1 calc R .
O3 O -1.2798(4) -0.6781(4) -0.1017(4) 0.110(2) Uani 1 1 d . .
O5 O -0.7487(4) -0.1140(4) -0.4289(4) 0.121(3) Uani 1 1 d . .
C66 C -1.4358(3) -0.2700(9) -0.4935(4) 0.136(5) Uani 1 1 d . .
H66 H -1.3924 -0.2674 -0.4910 0.164 Uiso 1 1 calc R .
O6 O -0.7347(6) -0.0542(4) -0.3397(4) 0.158(4) Uani 1 1 d . .
C65 C -1.5164(4) -0.2733(7) -0.4434(4) 0.126(3) Uani 1 1 d . .
H65 H -1.5287 -0.2776 -0.4048 0.152 Uiso 1 1 calc R .
C56 C -0.7425(5) 0.0041(5) -0.4439(4) 0.091(3) Uani 1 1 d . .
C55 C -0.7434(5) -0.0612(7) -0.4011(5) 0.100(3) Uani 1 1 d . .
C57 C -0.7550(6) 0.0651(6) -0.4227(6) 0.116(4) Uani 1 1 d . .
H57 H -0.7603 0.0686 -0.3803 0.139 Uiso 1 1 calc R .
C31 C -1.1150(4) -0.7217(5) 0.0494(4) 0.095(3) Uani 1 1 d . .
H31 H -1.1310 -0.6946 0.0108 0.114 Uiso 1 1 calc R .
C61 C -0.7362(6) -0.0028(5) -0.5067(6) 0.114(4) Uani 1 1 d . .
H61 H -0.7289 -0.0458 -0.5224 0.137 Uiso 1 1 calc R .
C59 C -0.7505(5) 0.1179(5) -0.5235(5) 0.098(3) Uani 1 1 d . .
C58 C -0.7603(6) 0.1236(5) -0.4616(5) 0.111(3) Uani 1 1 d . .
H58 H -0.7703 0.1658 -0.4464 0.133 Uiso 1 1 calc R .
C60 C -0.7405(7) 0.0527(7) -0.5455(6) 0.126(4) Uani 1 1 d . .
H60 H -0.7366 0.0477 -0.5884 0.151 Uiso 1 1 calc R .
C23 C -0.9260(3) -0.1549(3) -0.3531(5) 0.152(4) Uani 1 1 d . U
H23 H -0.9562 -0.1196 -0.3671 0.182 Uiso 1 1 calc R .
C22 C -0.8651(3) -0.1485(3) -0.3610(4) 0.160(5) Uani 1 1 d G .
H22 H -0.8546 -0.1089 -0.3802 0.191 Uiso 1 1 calc R .
N4 N -0.81984(19) -0.2013(3) -0.3402(3) 0.104(2) Uani 1 1 d G .
C21 C -0.8355(2) -0.2604(3) -0.3115(3) 0.127(3) Uani 1 1 d G .
H21 H -0.8053 -0.2957 -0.2976 0.152 Uiso 1 1 calc R .
C20 C -0.8964(3) -0.2668(3) -0.3036(3) 0.120(3) Uani 1 1 d G .
H20 H -0.9069 -0.3064 -0.2844 0.144 Uiso 1 1 calc R .
C19 C -0.9416(2) -0.2141(4) -0.3244(4) 0.113(3) Uani 1 1 d G U
C28 C -0.8942(2) -0.7372(4) 0.3243(2) 0.150(4) Uani 1 1 d . .
H28 H -0.8853 -0.7519 0.3689 0.180 Uiso 1 1 calc R .
N5 N -0.84617(18) -0.7046(4) 0.3047(2) 0.100(2) Uani 1 1 d G .
C24 C -0.8594(2) -0.6826(4) 0.2381(2) 0.114(4) Uani 1 1 d G .
H24 H -0.8273 -0.6609 0.2250 0.137 Uiso 1 1 calc R .
C25 C -0.9208(2) -0.6932(5) 0.1911(2) 0.139(5) Uani 1 1 d G .
H25 H -0.9297 -0.6785 0.1466 0.166 Uiso 1 1 calc R .
C26 C -0.96881(19) -0.7258(4) 0.2107(2) 0.110(3) Uani 1 1 d G .
C27 C -0.9555(2) -0.7478(4) 0.2773(3) 0.147(4) Uani 1 1 d G .
H27 H -0.9877 -0.7696 0.2904 0.176 Uiso 1 1 calc R .
C39 C -1.2406(3) -1.0479(3) -0.0650(3) 0.0603(16) Uani 1 1 d . .
C42 C -1.2466(3) -1.1071(4) -0.1119(3) 0.0663(18) Uani 1 1 d . .
C40 C -1.1851(4) -1.0064(4) -0.0476(5) 0.087(2) Uani 1 1 d . .
H40 H -1.1508 -1.0181 -0.0631 0.104 Uiso 1 1 calc R .
C38 C -1.2895(4) -1.0287(5) -0.0407(4) 0.085(2) Uani 1 1 d . .
H38 H -1.3268 -1.0557 -0.0507 0.102 Uiso 1 1 calc R .
C44 C -1.3101(3) -1.1762(4) -0.2048(4) 0.075(2) Uani 1 1 d . .
H44 H -1.3508 -1.1874 -0.2351 0.090 Uiso 1 1 calc R .
C45 C -1.2019(4) -1.1944(5) -0.1623(4) 0.094(3) Uani 1 1 d . .
H45 H -1.1650 -1.2182 -0.1631 0.112 Uiso 1 1 calc R .
C5 C -1.3184(4) 0.1137(4) -0.1635(4) 0.075(2) Uani 1 1 d . .
H5 H -1.3552 0.1170 -0.1500 0.090 Uiso 1 1 calc R .
C43 C -1.3066(3) -1.1246(4) -0.1574(4) 0.076(2) Uani 1 1 d . .
H43 H -1.3441 -1.1022 -0.1564 0.091 Uiso 1 1 calc R .
C46 C -1.1952(4) -1.1458(5) -0.1143(4) 0.102(3) Uani 1 1 d . .
H46 H -1.1545 -1.1386 -0.0822 0.122 Uiso 1 1 calc R .
C1 C -1.2218(4) 0.1540(5) -0.1623(5) 0.086(2) Uani 1 1 d . .
H1 H -1.1881 0.1855 -0.1461 0.104 Uiso 1 1 calc R .
N8 N -1.2594(2) -1.2099(3) -0.2092(2) 0.0601(14) Uani 1 1 d . .
N1 N -1.2715(3) 0.1593(3) -0.1397(3) 0.0669(15) Uani 1 1 d . .
O9 O -1.3479(2) -0.7881(3) -0.0369(3) 0.0919(18) Uani 1 1 d . .
O10 O -1.4243(3) -0.7880(6) -0.1332(3) 0.149(4) Uani 1 1 d . .
C67 C -1.4548(3) -0.7918(5) -0.0342(3) 0.078(2) Uani 1 1 d . .
C70 C -1.4057(3) -0.7909(5) -0.0732(4) 0.087(3) Uani 1 1 d . .
C68 C -1.5201(3) -0.7899(7) -0.0674(4) 0.133(5) Uani 1 1 d . .
H68 H -1.5346 -0.7863 -0.1145 0.159 Uiso 1 1 calc R .
C69 C -1.4347(3) -0.7930(6) 0.0344(4) 0.110(4) Uani 1 1 d . .
H69 H -1.3906 -0.7959 0.0589 0.132 Uiso 1 1 calc R .
O7 O -0.7422(5) -0.2646(4) -0.4486(4) 0.157(4) Uani 1 1 d . .
C62 C -0.7459(7) -0.3185(7) -0.4257(7) 0.133(4) Uani 1 1 d . U
O8 O -0.7381(8) -0.3358(6) -0.3657(6) 0.212(6) Uani 1 1 d . U

loop_
_atom_site_aniso_label
_atom_site_aniso_U_11
_atom_site_aniso_U_22
_atom_site_aniso_U_33
_atom_site_aniso_U_23
_atom_site_aniso_U_13
_atom_site_aniso_U_12
Zn1 0.0510(3) 0.0667(4) 0.0478(4) 0.0009(4) 0.0042(3) 0.0014(4)
Zn2 0.0507(4) 0.0746(5) 0.0620(4) 0.0021(5) 0.0173(3) 0.0005(4)
Zn3 0.0587(4) 0.0878(6) 0.0599(5) 0.0058(5) 0.0105(3) 0.0093(4)
O11 0.047(2) 0.094(4) 0.071(3) 0.011(3) -0.0018(19) -0.003(2)
C54 0.109(7) 0.073(6) 0.069(5) -0.004(4) 0.034(5) 0.019(5)
N7 0.050(3) 0.065(3) 0.061(3) 0.003(3) 0.014(2) -0.003(2)
N2 0.048(3) 0.066(3) 0.056(3) 0.000(3) 0.008(2) 0.002(3)
N6 0.057(3) 0.072(4) 0.060(3) 0.002(3) 0.014(3) -0.011(3)
C32 0.055(3) 0.077(4) 0.052(3) 0.004(4) 0.012(3) -0.013(4)
N3 0.049(3) 0.096(4) 0.059(3) 0.004(3) 0.009(2) 0.003(3)
O1 0.102(4) 0.067(3) 0.067(3) 0.011(3) 0.021(3) 0.005(3)
C63 0.053(4) 0.118(6) 0.059(4) 0.000(5) 0.003(3) 0.002(5)
C3 0.067(4) 0.074(5) 0.056(4) 0.011(4) 0.015(3) 0.008(4)
O4 0.128(5) 0.086(4) 0.080(4) 0.005(3) 0.021(3) 0.010(4)
C64 0.043(3) 0.156(7) 0.060(4) -0.021(5) 0.007(3) -0.015(5)
C36 0.062(4) 0.065(4) 0.050(4) 0.002(3) 0.013(3) -0.006(3)
C47 0.084(5) 0.069(5) 0.049(4) -0.009(4) 0.021(4) 0.000(4)
C34 0.077(4) 0.075(5) 0.062(4) -0.004(4) 0.020(3) -0.032(4)
C6 0.079(5) 0.071(5) 0.052(4) 0.008(4) 0.009(4) -0.003(4)
C48 0.073(4) 0.061(4) 0.063(4) -0.002(3) 0.030(4) 0.003(4)
C18 0.077(5) 0.105(6) 0.081(5) 0.005(5) 0.033(4) -0.006(5)
C53 0.060(4) 0.081(5) 0.072(5) 0.010(4) 0.017(4) 0.009(4)
C4 0.066(4) 0.081(5) 0.082(5) 0.002(4) 0.013(4) -0.006(4)
C9 0.060(4) 0.078(5) 0.051(4) 0.002(4) 0.007(3) 0.006(4)
C14 0.054(4) 0.090(5) 0.060(4) -0.006(4) 0.011(3) -0.002(4)
C35 0.056(4) 0.080(5) 0.062(4) -0.006(4) 0.025(3) -0.010(3)
O12 0.068(3) 0.350(12) 0.054(3) 0.007(6) 0.004(3) -0.034(6)
C15 0.065(4) 0.103(6) 0.066(4) 0.013(5) 0.014(3) 0.019(5)
C30 0.085(5) 0.141(8) 0.070(5) 0.026(5) -0.002(4) -0.060(6)
C41 0.060(4) 0.100(7) 0.112(7) -0.037(5) 0.031(4) -0.014(4)
C11 0.063(4) 0.079(5) 0.073(5) -0.001(4) 0.006(4) 0.007(4)
C51 0.100(6) 0.059(4) 0.058(4) -0.003(4) 0.027(4) 0.004(4)
C52 0.082(5) 0.084(6) 0.073(5) 0.013(4) 0.020(4) 0.010(4)
C37 0.079(5) 0.083(5) 0.079(5) -0.019(4) 0.048(4) -0.027(4)
C50 0.086(5) 0.079(6) 0.084(5) -0.002(5) 0.029(5) -0.010(4)
C10 0.057(4) 0.088(5) 0.054(4) -0.001(4) 0.007(3) 0.000(4)
C7 0.062(4) 0.095(6) 0.086(6) -0.026(5) 0.003(4) -0.002(4)
C33 0.052(4) 0.120(7) 0.061(4) 0.014(4) 0.011(3) -0.010(4)
C16 0.058(4) 0.123(7) 0.089(5) 0.004(6) 0.015(3) 0.021(5)
C8 0.054(4) 0.110(7) 0.103(6) -0.029(6) 0.001(4) 0.004(4)
C29 0.053(4) 0.120(7) 0.066(4) 0.017(4) 0.004(3) -0.016(4)
C12 0.054(3) 0.076(5) 0.058(4) 0.002(4) 0.004(3) -0.004(3)
O2 0.106(4) 0.090(4) 0.104(4) 0.013(4) 0.022(4) -0.013(4)
C17 0.054(4) 0.122(7) 0.101(6) 0.018(6) 0.023(4) 0.010(4)
C49 0.069(5) 0.080(5) 0.073(5) -0.002(4) 0.008(4) 0.003(4)
C13 0.072(4) 0.089(5) 0.055(4) 0.003(4) 0.006(3) 0.007(4)
C2 0.087(5) 0.076(5) 0.103(7) -0.016(5) 0.044(5) -0.007(5)
O3 0.137(6) 0.094(5) 0.108(5) 0.003(4) 0.051(4) 0.006(4)
O5 0.145(6) 0.081(5) 0.099(5) -0.010(4) -0.012(4) 0.003(4)
C66 0.043(3) 0.281(14) 0.077(5) 0.043(9) 0.007(3) 0.004(7)
O6 0.266(11) 0.116(6) 0.104(6) -0.003(5) 0.077(7) 0.026(7)
C65 0.055(4) 0.244(10) 0.072(4) -0.015(7) 0.010(3) -0.013(7)
C56 0.126(7) 0.063(5) 0.067(5) -0.005(4) 0.006(5) -0.019(5)
C55 0.094(6) 0.128(10) 0.071(6) -0.025(6) 0.016(5) 0.012(6)
C57 0.141(9) 0.109(9) 0.094(8) 0.014(7) 0.034(6) 0.040(7)
C31 0.073(5) 0.115(7) 0.078(5) 0.030(5) -0.003(4) -0.022(5)
C61 0.172(11) 0.078(7) 0.091(7) -0.012(6) 0.040(7) 0.017(7)
C59 0.106(7) 0.079(6) 0.094(7) 0.005(5) 0.011(5) -0.013(5)
C58 0.155(10) 0.087(7) 0.079(6) -0.018(6) 0.024(6) 0.023(6)
C60 0.195(13) 0.111(10) 0.095(8) -0.009(7) 0.080(9) 0.014(8)
C23 0.085(6) 0.131(7) 0.245(10) 0.049(7) 0.060(6) 0.026(6)
C22 0.076(6) 0.131(8) 0.280(13) 0.051(9) 0.069(7) 0.021(6)
N4 0.059(3) 0.128(6) 0.120(5) 0.014(5) 0.024(3) 0.021(4)
C21 0.078(5) 0.189(10) 0.117(7) 0.064(7) 0.038(5) 0.028(6)
C20 0.075(5) 0.173(9) 0.120(6) 0.062(7) 0.042(5) 0.023(6)
C19 0.076(5) 0.142(7) 0.136(7) 0.034(6) 0.055(5) 0.034(5)
C28 0.090(5) 0.244(9) 0.094(6) 0.033(6) -0.003(5) -0.067(6)
N5 0.062(3) 0.171(7) 0.057(3) 0.005(4) 0.006(3) -0.050(4)
C24 0.067(5) 0.167(10) 0.094(6) 0.041(7) 0.006(4) -0.034(6)
C25 0.098(6) 0.214(12) 0.074(5) 0.048(7) -0.013(5) -0.074(8)
C26 0.064(4) 0.192(9) 0.063(4) 0.026(5) 0.007(3) -0.046(5)
C27 0.087(5) 0.241(10) 0.087(5) 0.034(6) -0.006(4) -0.068(6)
C39 0.069(4) 0.056(4) 0.053(4) 0.000(3) 0.017(3) -0.001(3)
C42 0.080(5) 0.068(5) 0.046(4) 0.004(3) 0.014(3) -0.001(4)
C40 0.060(4) 0.096(6) 0.104(6) -0.028(5) 0.025(4) -0.004(4)
C38 0.090(6) 0.090(6) 0.082(5) -0.010(5) 0.038(5) -0.035(5)
C44 0.056(4) 0.090(6) 0.076(5) -0.022(4) 0.017(3) -0.007(4)
C45 0.072(5) 0.091(6) 0.087(5) -0.030(5) -0.017(4) 0.022(5)
C5 0.062(4) 0.096(6) 0.063(4) 0.000(4) 0.016(3) -0.011(4)
C43 0.055(4) 0.078(5) 0.094(6) -0.022(4) 0.023(4) -0.013(4)
C46 0.088(6) 0.119(7) 0.070(5) -0.029(5) -0.013(4) 0.034(5)
C1 0.079(5) 0.091(6) 0.093(6) -0.019(5) 0.033(5) -0.018(4)
N8 0.057(3) 0.066(4) 0.051(3) -0.002(3) 0.008(2) -0.002(3)
N1 0.064(3) 0.077(4) 0.057(3) 0.003(3) 0.015(3) -0.001(3)
O9 0.053(3) 0.144(6) 0.081(3) 0.014(3) 0.024(2) 0.006(3)
O10 0.070(3) 0.306(11) 0.071(4) 0.013(6) 0.024(3) 0.032(5)
C67 0.047(3) 0.130(7) 0.055(4) 0.001(4) 0.012(3) 0.007(4)
C70 0.048(4) 0.140(8) 0.072(5) 0.007(5) 0.016(3) 0.012(4)
C68 0.048(4) 0.282(16) 0.063(4) 0.019(7) 0.010(3) 0.022(7)
C69 0.041(3) 0.206(12) 0.075(5) -0.016(6) 0.009(3) -0.002(5)
O7 0.205(9) 0.082(6) 0.112(6) -0.004(5) -0.047(5) 0.022(5)
C62 0.160(11) 0.099(9) 0.097(7) 0.011(7) -0.019(7) -0.016(8)
O8 0.356(18) 0.154(9) 0.152(9) 0.026(8) 0.118(11) 0.015(10)

loop_
_atom_type_symbol
_atom_type_description
_atom_type_scat_dispersion_real
_atom_type_scat_dispersion_imag
_atom_type_scat_source
C C 0.0033 0.0016 'International Tables Vol C Tables 4.2.6.8 and 6.1.1.4'
H H 0.0000 0.0000 'International Tables Vol C Tables 4.2.6.8 and 6.1.1.4'
N N 0.0061 0.0033 'International Tables Vol C Tables 4.2.6.8 and 6.1.1.4'
O O 0.0106 0.0060 'International Tables Vol C Tables 4.2.6.8 and 6.1.1.4'
Zn Zn 0.2839 1.4301 'International Tables Vol C Tables 4.2.6.8 and 6.1.1.4'

loop_
_geom_angle_atom_site_label_1
_geom_angle_atom_site_label_2
_geom_angle_atom_site_label_3
_geom_angle
_geom_angle_site_symmetry_1
_geom_angle_site_symmetry_3
O11 Zn1 N2 95.4(2) . .
O11 Zn1 N8 112.4(2) . 1_565
N2 Zn1 N8 108.0(2) . 1_565
O1 Zn1 O11 104.3(2) . .
O1 Zn1 N2 124.2(2) . .
O1 Zn1 N8 111.2(2) . 1_565
N7 Zn2 N1 109.3(2) . 1_545
O3 Zn2 N7 124.8(3) . .
O3 Zn2 N1 109.6(3) . 1_545
O9 Zn2 N7 94.8(2) . .
O9 Zn2 O3 106.7(3) . .
O9 Zn2 N1 110.0(3) . 1_545
O5 Zn3 N4 108.9(3) . .
O5 Zn3 N5 111(3) . 4_355
O5 Zn3 O7 97.2(4) . .
O5 Zn3 C62 122.7(4) . .
N4 Zn3 C62 100.5(4) . .
N5 Zn3 N4 116.0(18) 4_355 .
N5 Zn3 O7 105.8(5) 4_355 .
N5 Zn3 C62 97.2(16) 4_355 .
O7 Zn3 N4 116.1(4) . .
O7 Zn3 C62 25.8(4) . .
C63 O11 Zn1 126.8(5) . .
O4 C54 C51 117.8(9) . .
O4 C54 O3 125.1(9) . .
O3 C54 C51 117.1(8) . .
C32 N7 Zn2 134.5(5) . .
C32 N7 C35 107.6(5) . .
C35 N7 Zn2 117.9(4) . .
C14 N2 Zn1 135.6(5) . .
C14 N2 C12 108.8(6) . .
C12 N2 Zn1 115.0(4) . .
C32 N6 C34 110.2(5) . .
C33 N6 C32 124.4(6) . .
C33 N6 C34 125.3(6) . .
N7 C32 N6 115.1(6) . .
N7 C32 C31 128.3(6) . .
N6 C32 C31 116.5(6) . .
C18 N3 C14 123.7(6) . .
C18 N3 C13 126.9(7) . .
C14 N3 C13 109.4(5) . .
C47 O1 Zn1 113.9(5) . .
O11 C63 C64 115.9(6) . .
O12 C63 O11 123.8(6) . .
O12 C63 C64 119.7(6) . .
C4 C3 C6 120.4(7) . .
C4 C3 C2 117.7(7) . .
C2 C3 C6 121.8(7) . .
C66 C64 C63 122.1(6) . .
C66 C64 C65 116.8(6) . .
C65 C64 C63 121.1(6) . .
C41 C36 C35 120.6(6) . .
C41 C36 C37 119.4(7) . .
C37 C36 C35 119.9(6) . .
O1 C47 C48 113.7(7) . .
O2 C47 O1 124.3(8) . .
O2 C47 C48 121.8(7) . .
N6 C34 C35 100.4(5) . .
C11 C6 C3 121.4(7) . .
C11 C6 C7 118.9(7) . .
C7 C6 C3 119.8(7) . .
C53 C48 C47 118.7(7) . .
C49 C48 C47 121.4(7) . .
C49 C48 C53 119.9(7) . .
C17 C18 N3 120.9(8) . .
C52 C53 C48 120.3(7) . .
C3 C4 C5 118.6(7) . .
C10 C9 C8 117.8(7) . .
C10 C9 C12 121.2(6) . .
C8 C9 C12 121.0(7) . .
N2 C14 N3 112.1(6) . .
N2 C14 C15 132.5(7) . .
C15 C14 N3 115.3(6) . .
N7 C35 C36 112.1(5) . .
N7 C35 C34 106.2(5) . .
C36 C35 C34 113.1(6) . .
C16 C15 C14 120.7(8) . .
C31 C30 C29 122.9(7) . .
C36 C41 C40 121.0(7) . .
C6 C11 C10 119.5(7) . .
C52 C51 C54 120.1(8) . .
C50 C51 C54 120.0(8) . .
C50 C51 C52 120.0(7) . .
C53 C52 C51 120.7(7) . .
C36 C37 C38 119.3(7) . .
C51 C50 C49 118.6(8) . .
C9 C10 C11 121.0(7) . .
C8 C7 C6 119.7(7) . .
N6 C33 C29 120.8(7) . .
C15 C16 C17 121.3(7) . .
C7 C8 C9 123.1(8) . .
C30 C29 C26 121.6(6) . .
C33 C29 C30 117.2(6) . .
C33 C29 C26 121.3(6) . .
N2 C12 C9 109.3(5) . .
N2 C12 C13 103.9(5) . .
C9 C12 C13 112.8(6) . .
C18 C17 C16 117.9(7) . .
C18 C17 C19 120.1(8) . .
C16 C17 C19 121.9(7) . .
C48 C49 C50 120.6(7) . .
N3 C13 C12 101.6(5) . .
C1 C2 C3 118.5(8) . .
C54 O3 Zn2 109.3(6) . .
C55 O5 Zn3 117.9(8) . .
C64 C66 C65 121.3(7) . 2_254
C64 C65 C66 121.6(8) . 2_254
C57 C56 C55 120.0(9) . .
C57 C56 C61 120.1(9) . .
C61 C56 C55 119.5(9) . .
O5 C55 O6 124.5(12) . .
O5 C55 C56 116.9(9) . .
O6 C55 C56 118.4(10) . .
C56 C57 C58 122.1(10) . .
C30 C31 C32 117.9(7) . .
C60 C61 C56 119.4(10) . .
C58 C59 C60 118.1(10) . .
C58 C59 C62 124.2(10) . 4_354
C60 C59 C62 117.7(11) . 4_354
C59 C58 C57 118.2(9) . .
C61 C60 C59 121.9(10) . .
C22 C23 C19 120.0 . .
N4 C22 C23 120.0 . .
C22 N4 Zn3 116.0(3) . .
C22 N4 C21 120.0 . .
C21 N4 Zn3 122.3(3) . .
N4 C21 C20 120.0 . .
C19 C20 C21 120.0 . .
C23 C19 C17 119.4(5) . .
C20 C19 C17 119.8(5) . .
C20 C19 C23 120.0 . .
N5 C28 C27 120.0 . .
C28 N5 Zn3 116.7(3) . 4_345
C28 N5 C24 120.0 . .
C24 N5 Zn3 123.2(2) . 4_345
C25 C24 N5 120.0 . .
C24 C25 C26 120.0 . .
C25 C26 C29 120.0(4) . .
C27 C26 C29 119.7(4) . .
C27 C26 C25 120.0 . .
C26 C27 C28 120.0 . .
C40 C39 C42 120.1(6) . .
C38 C39 C42 122.7(7) . .
C38 C39 C40 117.0(7) . .
C43 C42 C39 120.2(7) . .
C46 C42 C39 123.6(7) . .
C46 C42 C43 116.2(7) . .
C41 C40 C39 121.4(7) . .
C39 C38 C37 121.8(7) . .
N8 C44 C43 123.8(6) . .
C46 C45 N8 123.2(7) . .
N1 C5 C4 123.7(7) . .
C42 C43 C44 119.1(7) . .
C45 C46 C42 121.4(7) . .
N1 C1 C2 125.5(8) . .
C44 N8 Zn1 123.1(4) . 1_545
C44 N8 C45 116.1(6) . .
C45 N8 Zn1 120.3(5) . 1_545
C5 N1 Zn2 121.9(5) . 1_565
C1 N1 Zn2 122.0(5) . 1_565
C1 N1 C5 115.8(7) . .
C70 O9 Zn2 127.7(5) . .
C68 C67 C70 121.2(7) . .
C69 C67 C70 121.2(6) . .
C69 C67 C68 117.6(6) . .
O9 C70 C67 114.7(7) . .
O10 C70 O9 125.1(7) . .
O10 C70 C67 120.0(6) . .
C67 C68 C69 122.7(7) . 2_255
C67 C69 C68 119.5(7) . 2_255
C62 O7 Zn3 105.3(10) . .
C59 C62 Zn3 163.6(9) 4_344 .
O7 C62 Zn3 48.9(7) . .
O7 C62 C59 114.8(13) . 4_344
O7 C62 O8 130.1(14) . .
O8 C62 Zn3 82.1(9) . .
O8 C62 C59 114.3(12) . 4_344

loop_
_geom_bond_atom_site_label_1
_geom_bond_atom_site_label_2
_geom_bond_distance
_geom_bond_site_symmetry_2
Zn1 O11 1.962(4) .
Zn1 N2 2.009(5) .
Zn1 O1 1.936(5) .
Zn1 N8 2.072(5) 1_565
Zn2 N7 2.007(5) .
Zn2 O3 1.973(7) .
Zn2 N1 2.044(6) 1_545
Zn2 O9 1.944(5) .
Zn3 O5 1.939(7) .
Zn3 N4 2.049(4) .
Zn3 N5 2.01(4) 4_355
Zn3 O7 2.020(8) .
Zn3 C62 2.586(13) .
O11 C63 1.259(8) .
C54 O4 1.227(10) .
C54 C51 1.495(12) .
C54 O3 1.226(11) .
N7 C32 1.297(8) .
N7 C35 1.497(9) .
N2 C14 1.313(8) .
N2 C12 1.494(9) .
N6 C32 1.358(8) .
N6 C34 1.492(8) .
N6 C33 1.339(8) .
C32 C31 1.449(10) .
N3 C18 1.373(9) .
N3 C14 1.404(9) .
N3 C13 1.465(9) .
O1 C47 1.297(9) .
C63 C64 1.501(9) .
C63 O12 1.216(9) .
C3 C6 1.506(11) .
C3 C4 1.369(10) .
C3 C2 1.383(11) .
C64 C66 1.330(10) .
C64 C65 1.383(9) .
C36 C35 1.531(10) .
C36 C41 1.363(10) .
C36 C37 1.376(10) .
C47 C48 1.514(11) .
C47 O2 1.225(9) .
C34 C35 1.549(10) .
C6 C11 1.386(10) .
C6 C7 1.399(11) .
C48 C53 1.393(10) .
C48 C49 1.372(11) .
C18 C17 1.317(11) .
C53 C52 1.370(11) .
C4 C5 1.393(11) .
C9 C10 1.371(10) .
C9 C8 1.377(10) .
C9 C12 1.520(10) .
C14 C15 1.393(10) .
C15 C16 1.373(10) .
C30 C29 1.417(11) .
C30 C31 1.348(10) .
C41 C40 1.380(11) .
C11 C10 1.405(11) .
C51 C52 1.396(11) .
C51 C50 1.389(12) .
C37 C38 1.418(11) .
C50 C49 1.423(11) .
C7 C8 1.350(12) .
C33 C29 1.352(10) .
C16 C17 1.434(12) .
C29 C26 1.510(7) .
C12 C13 1.546(10) .
C17 C19 1.491(9) .
C2 C1 1.356(12) .
O5 C55 1.166(12) .
C66 C65 1.388(11) 2_254
O6 C55 1.239(12) .
C65 C66 1.388(11) 2_254
C56 C55 1.556(14) .
C56 C57 1.325(13) .
C56 C61 1.367(13) .
C57 C58 1.381(14) .
C61 C60 1.335(14) .
C59 C58 1.379(14) .
C59 C60 1.389(14) .
C59 C62 1.614(16) 4_354
C23 C22 1.3900 .
C23 C19 1.3900 .
C22 N4 1.3900 .
N4 C21 1.3900 .
C21 C20 1.3900 .
C20 C19 1.3900 .
C28 N5 1.3900 .
C28 C27 1.3900 .
N5 Zn3 2.006(3) 4_345
N5 C24 1.3900 .
C24 C25 1.3900 .
C25 C26 1.3900 .
C26 C27 1.3900 .
C39 C42 1.490(10) .
C39 C40 1.398(10) .
C39 C38 1.368(11) .
C42 C43 1.384(10) .
C42 C46 1.363(11) .
C44 C43 1.395(10) .
C44 N8 1.311(9) .
C45 C46 1.349(11) .
C45 N8 1.349(8) .
C5 N1 1.321(9) .
C1 N1 1.315(9) .
N8 Zn1 2.072(5) 1_545
N1 Zn2 2.044(6) 1_565
O9 C70 1.241(8) .
O10 C70 1.183(9) .
C67 C70 1.536(10) .
C67 C68 1.362(9) .
C67 C69 1.353(10) .
C68 C69 1.371(11) 2_255
C69 C68 1.371(11) 2_255
O7 C62 1.167(14) .
C62 C59 1.614(16) 4_344
C62 O8 1.253(15) .
